data_4086626
loop_
_publ_author_name
'Shynkaruk, Olena'
'Qi, Yanyu'
'Cottrell-Callbeck, Aiden'
'Torres Delgado, William'
'McDonald, Robert'
'Ferguson, Michael J.'
'He, Gang'
'Rivard, Eric'

_publ_section_title
;
 Modular Synthesis of Diarylalkynes and Their Efficient Conversion into
 Luminescent Tetraarylbutadienes
;
_journal_issue 13
_journal_name_full Organometallics
_journal_page_first 2232
_journal_paper_doi 10.1021/acs.organomet.6b00298
_journal_volume 35
_journal_year 2016
_chemical_formula_sum 'C20 H14 S4'
_chemical_formula_weight 382.55
_chemical_name_common 7b
_space_group_crystal_system monoclinic
_space_group_IT_number 14
_space_group_name_Hall '-P 2ybc'
_space_group_name_H-M_alt 'P 1 21/c 1'
_symmetry_space_group_name_Hall '-P 2ybc'
_symmetry_space_group_name_H-M 'P 1 21/c 1'
_atom_sites_solution_hydrogens geom
_audit_creation_method SHELXL-2014/7
_cell_angle_alpha 90
_cell_angle_beta 110.6202(5)
_cell_angle_gamma 90
_cell_formula_units_Z 2
_cell_length_a 11.6007(3)
_cell_length_b 6.55480(10)
_cell_length_c 12.6109(3)
_cell_measurement_reflns_used 9898
_cell_measurement_temperature 173(2)
_cell_measurement_theta_max 72.52
_cell_measurement_theta_min 4.07
_cell_volume 897.50(3)
_computing_cell_refinement 'Bruker SAINT'
_computing_data_collection 'Bruker APEX2'
_computing_data_reduction 'Bruker SAINT'
_computing_molecular_graphics 'Bruker SHELXTL'
_computing_publication_material 'Bruker SHELXTL'
_computing_structure_refinement 'SHELXL-2014/7 (Sheldrick, 2014)'
_computing_structure_solution 'SHELXT-2014 (Sheldrick 2014)'
_diffrn_ambient_temperature 173(2)
_diffrn_measured_fraction_theta_full 0.999
_diffrn_measured_fraction_theta_max 0.995
_diffrn_measurement_device_type 'Bruker APEX-II CCD'
_diffrn_measurement_method '\f and \w scans'
_diffrn_radiation_type CuK\a
_diffrn_radiation_wavelength 1.54178
_diffrn_reflns_av_R_equivalents 0.0202
_diffrn_reflns_av_unetI/netI 0.0161
_diffrn_reflns_Laue_measured_fraction_full 0.999
_diffrn_reflns_Laue_measured_fraction_max 0.995
_diffrn_reflns_limit_h_max 14
_diffrn_reflns_limit_h_min -14
_diffrn_reflns_limit_k_max 8
_diffrn_reflns_limit_k_min -7
_diffrn_reflns_limit_l_max 15
_diffrn_reflns_limit_l_min -15
_diffrn_reflns_number 5982
_diffrn_reflns_point_group_measured_fraction_full 0.999
_diffrn_reflns_point_group_measured_fraction_max 0.995
_diffrn_reflns_theta_full 67.679
_diffrn_reflns_theta_max 72.544
_diffrn_reflns_theta_min 4.071
_exptl_absorpt_coefficient_mu 4.833
_exptl_absorpt_correction_T_max 0.6420
_exptl_absorpt_correction_T_min 0.3549
_exptl_absorpt_correction_type numerical
_exptl_absorpt_process_details 'SADABS 2014/5'
_exptl_crystal_colour yellow
_exptl_crystal_density_diffrn 1.416
_exptl_crystal_description block
_exptl_crystal_F_000 396
_exptl_crystal_size_max 0.316
_exptl_crystal_size_mid 0.224
_exptl_crystal_size_min 0.152
_refine_diff_density_max 0.367
_refine_diff_density_min -0.400
_refine_diff_density_rms 0.060
_refine_ls_extinction_method none
_refine_ls_goodness_of_fit_ref 1.075
_refine_ls_hydrogen_treatment constr
_refine_ls_matrix_type full
_refine_ls_number_parameters 143
_refine_ls_number_reflns 1776
_refine_ls_number_restraints 10
_refine_ls_restrained_S_all 1.072
_refine_ls_R_factor_all 0.0324
_refine_ls_R_factor_gt 0.0322
_refine_ls_shift/su_max 0.001
_refine_ls_shift/su_mean 0.000
_refine_ls_structure_factor_coef Fsqd
_refine_ls_weighting_details 'w=1/[\s^2^(Fo^2^)+(0.0593P)^2^+0.3836P] where P=(Fo^2^+2Fc^2^)/3'
_refine_ls_weighting_scheme calc
_refine_ls_wR_factor_gt 0.0949
_refine_ls_wR_factor_ref 0.0951
_reflns_Friedel_coverage 0.000
_reflns_number_gt 1759
_reflns_number_total 1776
_reflns_threshold_expression 'I > 2\s(I)'
_cod_data_source_file om6b00298_si_002.cif
_cod_data_source_block riv1614
_cod_database_code 4086626
_shelx_shelxl_version_number 2014/7
_shelx_space_group_comment
; 
The symmetry employed for this shelxl refinement is uniquely defined 
by the following loop, which should always be used as a source of 
symmetry information in preference to the above space-group names. 
They are only intended as comments. 
;
_shelx_estimated_absorpt_t_min 0.310
_shelx_estimated_absorpt_t_max 0.527

loop_
_space_group_symop_operation_xyz
'x, y, z'
'-x, y+1/2, -z+1/2'
'-x, -y, -z'
'x, -y-1/2, z-1/2'

loop_
_atom_site_label
_atom_site_type_symbol
_atom_site_fract_x
_atom_site_fract_y
_atom_site_fract_z
_atom_site_U_iso_or_equiv
_atom_site_adp_type
_atom_site_occupancy
_atom_site_site_symmetry_order
_atom_site_calc_flag
_atom_site_refinement_flags_posn
_atom_site_refinement_flags_adp
_atom_site_refinement_flags_occupancy
_atom_site_disorder_assembly
_atom_site_disorder_group
S1 S 0.34914(4) 0.37226(7) 0.50928(4) 0.03790(17) Uani 1 1 d . . . . .
C1 C 0.06392(12) 0.4850(2) 0.50226(11) 0.0203(3) Uani 1 1 d . . . . .
C2 C 0.14140(13) 0.3563(2) 0.57789(12) 0.0227(3) Uani 1 1 d . . . . .
H2 H 0.1072 0.2891 0.6267 0.027 Uiso 1 1 calc R U . . .
C3 C 0.26842(13) 0.3047(2) 0.59620(12) 0.0231(3) Uani 1 1 d . . . . .
C4 C 0.34239(14) 0.1832(2) 0.68667(13) 0.0280(3) Uani 1 1 d . . . . .
H4 H 0.3164 0.1300 0.7446 0.034 Uiso 1 1 calc R U . . .
C5 C 0.46132(16) 0.1502(3) 0.68030(16) 0.0371(4) Uani 1 1 d . . . . .
H5 H 0.5236 0.0719 0.7342 0.045 Uiso 1 1 calc R U . . .
C6 C 0.47662(15) 0.2409(3) 0.59045(16) 0.0402(4) Uani 1 1 d . . . . .
H6 H 0.5504 0.2326 0.5740 0.048 Uiso 1 1 calc R U . . .
S2A S 0.17485(11) 0.83722(13) 0.46312(9) 0.0334(2) Uani 0.8 1 d D . P A 1
C7A C 0.1047(12) 0.6046(12) 0.4219(4) 0.0207(7) Uani 0.8 1 d D . P A 1
C8A C 0.1024(9) 0.5592(16) 0.3155(6) 0.0289(14) Uani 0.8 1 d D . P A 1
H8A H 0.0661 0.4384 0.2762 0.035 Uiso 0.8 1 calc R U P A 1
C9A C 0.1587(7) 0.7070(11) 0.2692(3) 0.0338(9) Uani 0.8 1 d D . P A 1
H9A H 0.1660 0.6958 0.1967 0.041 Uiso 0.8 1 calc R U P A 1
C10A C 0.2011(9) 0.8670(10) 0.3397(6) 0.0357(12) Uani 0.8 1 d D . P A 1
H10A H 0.2408 0.9823 0.3224 0.043 Uiso 0.8 1 calc R U P A 1
S2B S 0.0957(9) 0.5333(15) 0.2954(7) 0.0258(11) Uani 0.2 1 d D . P A 2
C7B C 0.114(5) 0.611(5) 0.4307(18) 0.0207(7) Uani 0.2 1 d D . P A 2
C8B C 0.1697(17) 0.798(2) 0.4505(14) 0.0289(14) Uani 0.2 1 d D . P A 2
H8B H 0.1847 0.8716 0.5190 0.035 Uiso 0.2 1 calc R U P A 2
C9B C 0.203(4) 0.872(3) 0.361(2) 0.045(8) Uani 0.2 1 d D . P A 2
H9B H 0.2452 0.9966 0.3628 0.054 Uiso 0.2 1 calc R U P A 2
C10B C 0.167(3) 0.745(3) 0.2704(17) 0.050(8) Uani 0.2 1 d D . P A 2
H10B H 0.1792 0.7714 0.2012 0.061 Uiso 0.2 1 calc R U P A 2

loop_
_atom_site_aniso_label
_atom_site_aniso_U_11
_atom_site_aniso_U_22
_atom_site_aniso_U_33
_atom_site_aniso_U_23
_atom_site_aniso_U_13
_atom_site_aniso_U_12
S1 0.0259(2) 0.0538(3) 0.0403(3) 0.01367(17) 0.01950(19) 0.00791(16)
C1 0.0214(7) 0.0231(7) 0.0203(6) -0.0042(5) 0.0120(5) -0.0035(5)
C2 0.0235(7) 0.0248(7) 0.0240(7) -0.0011(5) 0.0135(5) -0.0029(5)
C3 0.0223(7) 0.0238(7) 0.0256(7) -0.0001(5) 0.0113(5) -0.0028(5)
C4 0.0230(7) 0.0250(7) 0.0371(8) -0.0005(6) 0.0119(6) -0.0019(5)
C5 0.0264(8) 0.0334(9) 0.0474(10) 0.0074(7) 0.0079(7) 0.0040(6)
C6 0.0236(8) 0.0464(10) 0.0538(10) 0.0075(8) 0.0176(7) 0.0061(7)
S2A 0.0388(3) 0.0281(4) 0.0338(4) -0.0011(3) 0.0134(3) -0.0125(3)
C7A 0.016(2) 0.0261(9) 0.0213(11) 0.0006(8) 0.0083(16) -0.0009(6)
C8A 0.0269(18) 0.029(2) 0.032(3) -0.002(2) 0.012(2) 0.0014(15)
C9A 0.034(2) 0.049(2) 0.0253(19) 0.0140(13) 0.0190(14) 0.0154(16)
C10A 0.027(2) 0.041(3) 0.0456(18) 0.0214(16) 0.0211(17) 0.0028(17)
S2B 0.0269(16) 0.032(2) 0.0227(18) -0.0055(15) 0.0142(14) -0.0027(13)
C7B 0.016(2) 0.0261(9) 0.0213(11) 0.0006(8) 0.0083(16) -0.0009(6)
C8B 0.0269(18) 0.029(2) 0.032(3) -0.002(2) 0.012(2) 0.0014(15)
C9B 0.034(10) 0.023(9) 0.073(17) -0.004(9) 0.014(10) -0.010(6)
C10B 0.047(12) 0.045(12) 0.070(16) 0.034(9) 0.033(10) 0.017(8)

loop_
_atom_type_symbol
_atom_type_description
_atom_type_scat_dispersion_real
_atom_type_scat_dispersion_imag
_atom_type_scat_source
C C 0.0181 0.0091 'International Tables Vol C Tables 4.2.6.8 and 6.1.1.4'
H H 0.0000 0.0000 'International Tables Vol C Tables 4.2.6.8 and 6.1.1.4'
S S 0.3331 0.5567 'International Tables Vol C Tables 4.2.6.8 and 6.1.1.4'

loop_
_geom_angle_atom_site_label_1
_geom_angle_atom_site_label_2
_geom_angle_atom_site_label_3
_geom_angle
_geom_angle_site_symmetry_1
_geom_angle_site_symmetry_3
C6 S1 C3 92.23(8) . .
C2 C1 C1 121.31(15) . 3_566
C2 C1 C7A 121.3(6) . .
C1 C1 C7A 117.4(6) 3_566 .
C2 C1 C7B 118(2) . .
C1 C1 C7B 120(2) 3_566 .
C1 C2 C3 130.14(13) . .
C4 C3 C2 123.82(13) . .
C4 C3 S1 110.27(10) . .
C2 C3 S1 125.87(11) . .
C3 C4 C5 111.45(14) . .
C6 C5 C4 113.42(15) . .
C5 C6 S1 112.63(13) . .
C10A S2A C7A 92.46(16) . .
C8A C7A C1 131.0(4) . .
C8A C7A S2A 109.5(4) . .
C1 C7A S2A 119.47(19) . .
C7A C8A C9A 114.0(6) . .
C10A C9A C8A 112.1(4) . .
C9A C10A S2A 111.9(3) . .
C10B S2B C7B 92.4(2) . .
C8B C7B C1 130.4(9) . .
C8B C7B S2B 109.5(4) . .
C1 C7B S2B 119.9(8) . .
C7B C8B C9B 113.9(6) . .
C10B C9B C8B 112.1(5) . .
C9B C10B S2B 111.9(4) . .

loop_
_geom_bond_atom_site_label_1
_geom_bond_atom_site_label_2
_geom_bond_distance
_geom_bond_site_symmetry_2
S1 C6 1.7060(17) .
S1 C3 1.7313(14) .
C1 C2 1.351(2) .
C1 C1 1.477(2) 3_566
C1 C7A 1.485(4) .
C1 C7B 1.486(13) .
C2 C3 1.4489(19) .
C3 C4 1.408(2) .
C4 C5 1.427(2) .
C5 C6 1.345(3) .
S2A C10A 1.699(7) .
S2A C7A 1.720(4) .
C7A C8A 1.366(6) .
C8A C9A 1.404(10) .
C9A C10A 1.351(5) .
S2B C10B 1.699(7) .
S2B C7B 1.720(4) .
C7B C8B 1.366(7) .
C8B C9B 1.405(10) .
C9B C10B 1.351(5) .

loop_
_geom_torsion_atom_site_label_1
_geom_torsion_atom_site_label_2
_geom_torsion_atom_site_label_3
_geom_torsion_atom_site_label_4
_geom_torsion
_geom_torsion_site_symmetry_1
C1 C1 C2 C3 179.79(15) 3_566
C7A C1 C2 C3 -1.3(3) .
C7B C1 C2 C3 -5.9(6) .
C1 C2 C3 C4 173.03(15) .
C1 C2 C3 S1 -9.8(2) .
C6 S1 C3 C4 0.46(13) .
C6 S1 C3 C2 -177.08(14) .
C2 C3 C4 C5 177.29(14) .
S1 C3 C4 C5 -0.31(17) .
C3 C4 C5 C6 -0.1(2) .
C4 C5 C6 S1 0.4(2) .
C3 S1 C6 C5 -0.52(16) .
C2 C1 C7A C8A 89.6(13) .
C1 C1 C7A C8A -91.5(14) 3_566
C2 C1 C7A S2A -86.8(9) .
C1 C1 C7A S2A 92.1(8) 3_566
C10A S2A C7A C8A -0.7(10) .
C10A S2A C7A C1 176.3(10) .
C1 C7A C8A C9A -175.3(11) .
S2A C7A C8A C9A 1.3(13) .
C7A C8A C9A C10A -1.4(13) .
C8A C9A C10A S2A 0.8(10) .
C7A S2A C10A C9A -0.1(8) .
C2 C1 C7B C8B -88(6) .
C1 C1 C7B C8B 87(5) 3_566
C2 C1 C7B S2B 97(4) .
C1 C1 C7B S2B -88(4) 3_566
C10B S2B C7B C8B 2(4) .
C10B S2B C7B C1 178(4) .
C1 C7B C8B C9B -178(5) .
S2B C7B C8B C9B -3(5) .
C7B C8B C9B C10B 3(5) .
C8B C9B C10B S2B -1(5) .
C7B S2B C10B C9B 0(4) .
